data_4505266
loop_
_publ_author_name
'Jung, Ok-Sang'
'Kim, Yun Ju'
'Lee, Young-A'
'Kang, Shin Won'
'Choi, Sung Nak'

_publ_section_title
;
 Tunable Transannular Silver&#x2212;Silver Interaction in Molecular
 Rectangles
;
_journal_issue 1
_journal_name_full 'Crystal Growth &amp; Design'
_journal_page_first 23
_journal_paper_doi 10.1021/cg0341048
_journal_volume 4
_journal_year 2004
_chemical_formula_sum 'C28 H40 Ag2 Cl2 N4 O10 Si4'
_chemical_formula_weight 991.64
_chemical_name_systematic
; 
 ? 
;
_space_group_IT_number 15
_symmetry_cell_setting monoclinic
_symmetry_space_group_name_Hall '-C 2yc'
_symmetry_space_group_name_H-M 'C 1 2/c 1'
_atom_sites_solution_hydrogens geom
_atom_sites_solution_primary direct
_atom_sites_solution_secondary difmap
_audit_creation_method SHELXL-97
_cell_angle_alpha 90.00
_cell_angle_beta 125.024(10)
_cell_angle_gamma 90.00
_cell_formula_units_Z 4
_cell_length_a 22.638(13)
_cell_length_b 14.478(8)
_cell_length_c 15.369(9)
_cell_measurement_temperature 298(2)
_cell_volume 4125(4)
_computing_cell_refinement 'Bruker SMART'
_computing_data_collection 'Bruker SMART'
_computing_data_reduction 'Bruker SHELXTL'
_computing_molecular_graphics 'Bruker SHELXTL'
_computing_publication_material 'Bruker SHELXTL'
_computing_structure_refinement 'SHELXL-97 (Sheldrick, 1997)'
_computing_structure_solution 'SHELXS-97 (Sheldrick, 1990)'
_diffrn_ambient_temperature 298(2)
_diffrn_measured_fraction_theta_full 0.919
_diffrn_measured_fraction_theta_max 0.919
_diffrn_measurement_device_type 'CCD area detector'
_diffrn_measurement_method 'phi and omega scans'
_diffrn_radiation_monochromator graphite
_diffrn_radiation_source 'fine-focus sealed tube'
_diffrn_radiation_type MoK\a
_diffrn_radiation_wavelength 0.71073
_diffrn_reflns_av_R_equivalents 0.3136
_diffrn_reflns_av_sigmaI/netI 0.2039
_diffrn_reflns_limit_h_max 26
_diffrn_reflns_limit_h_min -28
_diffrn_reflns_limit_k_max 19
_diffrn_reflns_limit_k_min -19
_diffrn_reflns_limit_l_max 20
_diffrn_reflns_limit_l_min -14
_diffrn_reflns_number 13065
_diffrn_reflns_theta_full 28.87
_diffrn_reflns_theta_max 28.87
_diffrn_reflns_theta_min 1.78
_exptl_absorpt_coefficient_mu 1.248
_exptl_crystal_colour colorless
_exptl_crystal_density_diffrn 1.597
_exptl_crystal_density_method 'not measured'
_exptl_crystal_description needle
_exptl_crystal_F_000 2000
_exptl_crystal_size_max 0.50
_exptl_crystal_size_mid 0.15
_exptl_crystal_size_min 0.15
_refine_diff_density_max 0.782
_refine_diff_density_min -1.263
_refine_diff_density_rms 0.228
_refine_ls_extinction_method none
_refine_ls_goodness_of_fit_ref 1.038
_refine_ls_hydrogen_treatment mixed
_refine_ls_matrix_type full
_refine_ls_number_parameters 226
_refine_ls_number_reflns 4981
_refine_ls_number_restraints 0
_refine_ls_restrained_S_all 1.038
_refine_ls_R_factor_all 0.1936
_refine_ls_R_factor_gt 0.0746
_refine_ls_shift/su_max 0.000
_refine_ls_shift/su_mean 0.000
_refine_ls_structure_factor_coef Fsqd
_refine_ls_weighting_details 'calc w=1/[\s^2^(Fo^2^)+(0.0914P)^2^+0.3045P] where P=(Fo^2^+2Fc^2^)/3'
_refine_ls_weighting_scheme calc
_refine_ls_wR_factor_gt 0.1816
_refine_ls_wR_factor_ref 0.2640
_reflns_number_gt 1886
_reflns_number_total 4981
_reflns_threshold_expression >2sigma(I)
_cod_data_source_file cg0341048si20030726_100740.cif
_cod_data_source_block compound_2
_cod_depositor_comments
;
The following automatic conversions were performed:

'_symmetry_cell_setting' value 'Monoclinic' changed to 'monoclinic'
according to /home/saulius/struct/CIF-dictionaries/cif_core.dic
dictionary named 'cif_core.dic' version 2.4.1 from 2010-06-29.

Automatic conversion script
Id: cif_fix_values 1715 2011-07-08 13:25:40Z adriana 
;
_cod_original_sg_symbol_H-M C2/c
_cod_database_code 4505266

loop_
_symmetry_equiv_pos_as_xyz
'x, y, z'
'-x, y, -z+1/2'
'x+1/2, y+1/2, z'
'-x+1/2, y+1/2, -z+1/2'
'-x, -y, -z'
'x, -y, z-1/2'
'-x+1/2, -y+1/2, -z'
'x+1/2, -y+1/2, z-1/2'

loop_
_atom_site_label
_atom_site_type_symbol
_atom_site_fract_x
_atom_site_fract_y
_atom_site_fract_z
_atom_site_U_iso_or_equiv
_atom_site_adp_type
_atom_site_occupancy
_atom_site_symmetry_multiplicity
_atom_site_calc_flag
_atom_site_refinement_flags
Ag1 Ag 0.27188(4) 0.63722(6) 0.50038(5) 0.0861(4) Uani 1 1 d .
Si1 Si 0.11417(16) 0.6623(2) -0.03531(18) 0.0764(8) Uani 1 1 d .
Si2 Si 0.06859(17) 0.86727(19) -0.03786(19) 0.0802(8) Uani 1 1 d .
O1 O 0.1034(4) 0.7749(4) -0.0512(4) 0.0896(19) Uani 1 1 d .
N1 N 0.2277(4) 0.6311(5) 0.3330(5) 0.073(2) Uani 1 1 d .
N2 N 0.1741(4) 0.8736(5) 0.3286(5) 0.073(2) Uani 1 1 d .
C1 C 0.2619(6) 0.6677(8) 0.2938(7) 0.091(3) Uani 1 1 d .
H1 H 0.3099 0.6907 0.3429 0.109 Uiso 1 1 calc R
C2 C 0.2319(6) 0.6743(8) 0.1866(7) 0.090(3) Uani 1 1 d .
H2 H 0.2592 0.7009 0.1629 0.108 Uiso 1 1 calc R
C3 C 0.1617(5) 0.6425(6) 0.1124(6) 0.071(2) Uani 1 1 d .
C4 C 0.1280(5) 0.6019(8) 0.1527(7) 0.081(3) Uani 1 1 d .
H4 H 0.0806 0.5762 0.1056 0.097 Uiso 1 1 calc R
C5 C 0.1623(5) 0.5976(7) 0.2634(7) 0.081(3) Uani 1 1 d .
H5 H 0.1372 0.5689 0.2896 0.097 Uiso 1 1 calc R
C6 C 0.2058(5) 0.9151(8) 0.2876(7) 0.089(3) Uani 1 1 d .
H6 H 0.2519 0.9442 0.3345 0.107 Uiso 1 1 calc R
C7 C 0.1739(5) 0.9171(7) 0.1800(6) 0.084(3) Uani 1 1 d .
H7 H 0.1989 0.9467 0.1540 0.100 Uiso 1 1 calc R
C8 C 0.1072(5) 0.8779(6) 0.1079(6) 0.066(2) Uani 1 1 d .
C9 C 0.0765(6) 0.8419(7) 0.1547(7) 0.083(3) Uani 1 1 d .
H9 H 0.0290 0.8158 0.1098 0.100 Uiso 1 1 calc R
C10 C 0.1093(6) 0.8409(7) 0.2618(7) 0.084(3) Uani 1 1 d .
H10 H 0.0839 0.8151 0.2890 0.101 Uiso 1 1 calc R
C11 C 0.1754(6) 0.6302(7) -0.0754(8) 0.099(3) Uani 1 1 d .
H11A H 0.2198 0.6639 -0.0328 0.118 Uiso 1 1 calc R
H11B H 0.1526 0.6450 -0.1490 0.118 Uiso 1 1 calc R
H11C H 0.1852 0.5651 -0.0649 0.118 Uiso 1 1 calc R
C12 C 0.0260(6) 0.6069(9) -0.1104(7) 0.100(3) Uani 1 1 d .
H12A H 0.0030 0.6175 -0.1849 0.120 Uiso 1 1 calc R
H12B H -0.0031 0.6322 -0.0892 0.120 Uiso 1 1 calc R
H12C H 0.0318 0.5417 -0.0965 0.120 Uiso 1 1 calc R
C13 C 0.0964(7) 0.9671(9) -0.0800(7) 0.116(4) Uani 1 1 d .
H13A H 0.1481 0.9695 -0.0392 0.139 Uiso 1 1 calc R
H13B H 0.0785 1.0228 -0.0689 0.139 Uiso 1 1 calc R
H13C H 0.0770 0.9613 -0.1541 0.139 Uiso 1 1 calc R
C14 C -0.0299(7) 0.8627(7) -0.1160(8) 0.104(4) Uani 1 1 d .
H14A H -0.0445 0.8103 -0.0942 0.124 Uiso 1 1 calc R
H14B H -0.0492 0.8571 -0.1900 0.124 Uiso 1 1 calc R
H14C H -0.0479 0.9182 -0.1047 0.124 Uiso 1 1 calc R
Cl1 Cl 0.40324(16) 0.8368(3) 0.5308(3) 0.1085(10) Uani 1 1 d .
O2 O 0.3847(7) 0.7439(7) 0.5332(7) 0.179(5) Uani 1 1 d .
O3 O 0.3921(9) 0.8439(8) 0.4313(13) 0.218(7) Uani 1 1 d .
O4 O 0.3593(5) 0.9013(10) 0.5358(7) 0.175(5) Uani 1 1 d .
O5 O 0.4741(6) 0.8449(11) 0.6151(15) 0.267(8) Uani 1 1 d .

loop_
_atom_site_aniso_label
_atom_site_aniso_U_11
_atom_site_aniso_U_22
_atom_site_aniso_U_33
_atom_site_aniso_U_23
_atom_site_aniso_U_13
_atom_site_aniso_U_12
Ag1 0.0955(7) 0.0929(7) 0.0638(4) 0.0027(3) 0.0422(4) 0.0118(4)
Si1 0.0887(19) 0.0868(19) 0.0640(12) -0.0052(12) 0.0498(13) -0.0015(16)
Si2 0.098(2) 0.0740(18) 0.0662(13) 0.0096(12) 0.0456(14) -0.0031(16)
O1 0.126(6) 0.081(4) 0.074(3) 0.006(3) 0.064(4) 0.013(4)
N1 0.072(5) 0.073(5) 0.068(4) 0.003(4) 0.036(4) 0.005(4)
N2 0.083(6) 0.072(5) 0.066(4) -0.003(3) 0.045(4) -0.003(4)
C1 0.069(6) 0.118(9) 0.079(6) -0.007(6) 0.039(5) -0.017(6)
C2 0.094(8) 0.108(8) 0.079(6) 0.001(5) 0.057(6) -0.011(7)
C3 0.083(7) 0.067(6) 0.074(5) -0.006(4) 0.051(5) -0.005(5)
C4 0.075(6) 0.090(7) 0.077(5) 0.000(5) 0.044(5) -0.008(6)
C5 0.091(7) 0.088(7) 0.075(5) 0.006(5) 0.055(5) -0.006(6)
C6 0.073(6) 0.105(9) 0.081(6) -0.012(5) 0.039(5) -0.010(6)
C7 0.084(7) 0.096(8) 0.073(5) 0.008(5) 0.046(5) -0.008(6)
C8 0.064(5) 0.064(6) 0.062(4) 0.002(4) 0.033(4) 0.002(5)
C9 0.093(7) 0.089(7) 0.068(5) 0.003(5) 0.046(5) -0.005(6)
C10 0.095(7) 0.095(8) 0.073(5) -0.009(5) 0.053(5) -0.021(6)
C11 0.116(9) 0.110(9) 0.098(6) -0.032(6) 0.078(7) -0.021(7)
C12 0.096(8) 0.129(9) 0.087(6) -0.020(6) 0.060(6) -0.017(8)
C13 0.127(10) 0.122(10) 0.088(6) 0.010(6) 0.056(7) -0.021(9)
C14 0.112(9) 0.091(9) 0.090(6) 0.013(5) 0.048(6) 0.002(7)
Cl1 0.0819(19) 0.124(3) 0.135(2) -0.0080(19) 0.0708(18) -0.0149(18)
O2 0.215(12) 0.166(11) 0.109(6) -0.004(5) 0.067(7) -0.098(9)
O3 0.323(19) 0.177(12) 0.330(16) 0.021(10) 0.291(17) -0.005(11)
O4 0.093(6) 0.290(14) 0.149(7) -0.062(8) 0.072(6) 0.020(8)
O5 0.075(8) 0.215(17) 0.373(19) -0.069(13) 0.048(10) -0.008(8)

loop_
_atom_type_symbol
_atom_type_description
_atom_type_scat_dispersion_real
_atom_type_scat_dispersion_imag
_atom_type_scat_source
C C 0.0033 0.0016 'International Tables Vol C Tables 4.2.6.8 and 6.1.1.4'
H H 0.0000 0.0000 'International Tables Vol C Tables 4.2.6.8 and 6.1.1.4'
N N 0.0061 0.0033 'International Tables Vol C Tables 4.2.6.8 and 6.1.1.4'
O O 0.0106 0.0060 'International Tables Vol C Tables 4.2.6.8 and 6.1.1.4'
Si Si 0.0817 0.0704 'International Tables Vol C Tables 4.2.6.8 and 6.1.1.4'
Cl Cl 0.1484 0.1585 'International Tables Vol C Tables 4.2.6.8 and 6.1.1.4'
Ag Ag -0.8971 1.1015 'International Tables Vol C Tables 4.2.6.8 and 6.1.1.4'

loop_
_geom_angle_atom_site_label_1
_geom_angle_atom_site_label_2
_geom_angle_atom_site_label_3
_geom_angle
_geom_angle_site_symmetry_3
N1 Ag1 N2 171.7(3) 7_566
O1 Si1 C12 109.1(5) .
O1 Si1 C11 105.9(4) .
C12 Si1 C11 115.5(4) .
O1 Si1 C3 105.2(3) .
C12 Si1 C3 110.8(4) .
C11 Si1 C3 109.7(5) .
O1 Si2 C14 112.6(5) .
O1 Si2 C13 108.4(5) .
C14 Si2 C13 109.4(5) .
O1 Si2 C8 106.8(3) .
C14 Si2 C8 110.0(5) .
C13 Si2 C8 109.6(4) .
Si2 O1 Si1 147.0(4) .
C5 N1 C1 116.8(7) .
C5 N1 Ag1 121.1(6) .
C1 N1 Ag1 121.9(7) .
C10 N2 C6 117.2(7) .
C10 N2 Ag1 121.5(6) 7_566
C6 N2 Ag1 121.3(7) 7_566
N1 C1 C2 123.5(9) .
C1 C2 C3 120.1(8) .
C4 C3 C2 116.2(8) .
C4 C3 Si1 122.0(8) .
C2 C3 Si1 121.7(6) .
C3 C4 C5 120.3(9) .
N1 C5 C4 123.1(8) .
N2 C6 C7 121.6(9) .
C6 C7 C8 122.2(8) .
C9 C8 C7 112.9(7) .
C9 C8 Si2 124.6(7) .
C7 C8 Si2 122.3(6) .
C8 C9 C10 123.6(10) .
N2 C10 C9 122.3(8) .
O5 Cl1 O4 112.1(8) .
O5 Cl1 O3 113.8(11) .
O4 Cl1 O3 108.8(8) .
O5 Cl1 O2 105.1(9) .
O4 Cl1 O2 113.7(8) .
O3 Cl1 O2 103.1(6) .

loop_
_geom_bond_atom_site_label_1
_geom_bond_atom_site_label_2
_geom_bond_distance
_geom_bond_site_symmetry_2
Ag1 N1 2.162(7) .
Ag1 N2 2.177(6) 7_566
Si1 O1 1.646(7) .
Si1 C12 1.820(11) .
Si1 C11 1.869(10) .
Si1 C3 1.894(8) .
Si2 O1 1.623(7) .
Si2 C14 1.830(13) .
Si2 C13 1.837(11) .
Si2 C8 1.886(8) .
N1 C5 1.323(12) .
N1 C1 1.333(12) .
N2 C10 1.305(12) .
N2 C6 1.339(12) .
N2 Ag1 2.177(6) 7_566
C1 C2 1.379(11) .
C2 C3 1.399(13) .
C3 C4 1.363(12) .
C4 C5 1.408(11) .
C6 C7 1.374(11) .
C7 C8 1.382(13) .
C8 C9 1.359(13) .
C9 C10 1.363(11) .
Cl1 O5 1.371(13) .
Cl1 O4 1.397(10) .
Cl1 O3 1.404(12) .
Cl1 O2 1.416(9) .
